data_7113817
loop_
_publ_author_name
'Yam, Vivian Wing-Wah'
'Lo, Wing-Yin'
'Zhu, Nianyong'

_publ_section_title
;
 Synthesis and luminescence behaviour of novel heterodecanuclear
 silver(I)--rhenium(I) alkynyl complexes. X-Ray crystal structures of
 [Ag6(\m-dppm)4{\m3-C\\tb CC\\tb C--Re(Me2bpy)(CO)3}4](PF6)2 and
 [Ag6(\m-dppm)4{\m3-C\\tb CC\\tb C--Re(Br2phen)(CO)3}4](PF6)2
;
_journal_coden_ASTM CHCOFS
_journal_issue 19
_journal_name_full
;
 Chemical Communications (Cambridge, United Kingdom)
;
_journal_page_first 2446
_journal_page_last 2447
_journal_paper_doi 10.1039/b307479j
_journal_year 2003
_chemical_formula_moiety 'C176 H112 Ag6 Br8 F12 N8 O12 P10 Re4'
_chemical_formula_sum 'C176 H112 Ag6 Br8 F12 N8 O12 P10 Re4'
_chemical_formula_weight 5099.74
_space_group_IT_number 86
_symmetry_cell_setting tetragonal
_symmetry_space_group_name_Hall '-P 4bc'
_symmetry_space_group_name_H-M 'P 42/n :2'
_atom_sites_solution_hydrogens geom
_atom_sites_solution_primary direct
_atom_sites_solution_secondary difmap
_audit_creation_method SHELXL-97
_cell_angle_alpha 90.00
_cell_angle_beta 90.00
_cell_angle_gamma 90.00
_cell_formula_units_Z 2
_cell_length_a 27.379(4)
_cell_length_b 27.379(4)
_cell_length_c 16.984(3)
_cell_measurement_reflns_used 0
_cell_measurement_temperature 253(2)
_cell_measurement_theta_max 0
_cell_measurement_theta_min 0
_cell_volume 12731(3)
_computing_cell_refinement Scalepack
_computing_data_collection Marcontrol
_computing_data_reduction Denzo
_computing_molecular_graphics 'Ortep-3 for Windows (Farrugia, 1997)'
_computing_publication_material 'WinGX publication routines (Farrugia, 1999)'
_computing_structure_refinement 'SHELXL-97 (Sheldrick, 1997)'
_computing_structure_solution 'SHELXS-97 (Sheldrick, 1997)'
_diffrn_ambient_temperature 253(2)
_diffrn_measured_fraction_theta_full 0.771
_diffrn_measured_fraction_theta_max 0.771
_diffrn_measurement_device_type 'Mar IPDS mar300'
_diffrn_measurement_method Oscillation
_diffrn_radiation_monochromator graphite
_diffrn_radiation_source 'fine-focus sealed tube'
_diffrn_radiation_type MoK\a
_diffrn_radiation_wavelength 0.71073
_diffrn_reflns_av_R_equivalents 0.0518
_diffrn_reflns_av_sigmaI/netI 0.0627
_diffrn_reflns_limit_h_max 31
_diffrn_reflns_limit_h_min -31
_diffrn_reflns_limit_k_max 31
_diffrn_reflns_limit_k_min -30
_diffrn_reflns_limit_l_max 19
_diffrn_reflns_limit_l_min -19
_diffrn_reflns_number 53215
_diffrn_reflns_theta_full 25.47
_diffrn_reflns_theta_max 25.47
_diffrn_reflns_theta_min 1.41
_exptl_absorpt_coefficient_mu 3.712
_exptl_absorpt_correction_type none
_exptl_crystal_colour 'orange red'
_exptl_crystal_density_diffrn 1.330
_exptl_crystal_density_method 'not measured'
_exptl_crystal_description prism
_exptl_crystal_F_000 4880
_exptl_crystal_size_max 0.4
_exptl_crystal_size_mid 0.2
_exptl_crystal_size_min 0.1
_refine_diff_density_max 1.300
_refine_diff_density_min -1.625
_refine_diff_density_rms 0.256
_refine_ls_extinction_method none
_refine_ls_goodness_of_fit_ref 1.019
_refine_ls_hydrogen_treatment mixed
_refine_ls_matrix_type full
_refine_ls_number_parameters 502
_refine_ls_number_reflns 9110
_refine_ls_number_restraints 2
_refine_ls_restrained_S_all 1.020
_refine_ls_R_factor_all 0.1023
_refine_ls_R_factor_gt 0.0665
_refine_ls_shift/su_max 0.001
_refine_ls_shift/su_mean 0.000
_refine_ls_structure_factor_coef Fsqd
_refine_ls_weighting_details 'calc w=1/[\s^2^(Fo^2^)+(0.1643P)^2^+0.0000P] where P=(Fo^2^+2Fc^2^)/3'
_refine_ls_weighting_scheme calc
_refine_ls_wR_factor_gt 0.2207
_refine_ls_wR_factor_ref 0.2395
_reflns_number_gt 5662
_reflns_number_total 9110
_reflns_threshold_expression >2sigma(I)
_cod_data_source_file b307479j.txt
_cod_data_source_block mar867
_cod_original_cell_volume 12731(4)
_cod_original_sg_symbol_H-M 'P 42/n'
_cod_database_code 7113817

loop_
_symmetry_equiv_pos_as_xyz
'x, y, z'
'-x+1/2, -y+1/2, z'
'-y, x+1/2, z+1/2'
'y+1/2, -x, z+1/2'
'-x, -y, -z'
'x-1/2, y-1/2, -z'
'y, -x-1/2, -z-1/2'
'-y-1/2, x, -z-1/2'

loop_
_atom_site_label
_atom_site_type_symbol
_atom_site_fract_x
_atom_site_fract_y
_atom_site_fract_z
_atom_site_U_iso_or_equiv
_atom_site_adp_type
_atom_site_occupancy
_atom_site_symmetry_multiplicity
_atom_site_calc_flag
_atom_site_refinement_flags
Re1 Re 0.80767(2) 0.99705(2) 0.04131(4) 0.1073(3) Uani 1 1 d .
Ag1 Ag 0.80664(3) 0.72126(3) 0.19836(3) 0.0588(3) Uani 1 1 d .
Ag2 Ag 0.7500 0.7500 0.05143(5) 0.0603(3) Uani 1 2 d S
Br1 Br 1.05991(7) 0.93014(8) 0.08853(19) 0.1942(12) Uani 1 1 d D
Br2 Br 1.03527(10) 0.89626(8) -0.09287(19) 0.2175(14) Uani 1 1 d D
P1 P 0.84950(9) 0.65159(9) 0.14393(12) 0.0572(6) Uani 1 1 d .
P2 P 0.80930(9) 0.69252(9) -0.01217(12) 0.0566(6) Uani 1 1 d .
O1 O 0.8270(5) 1.1015(5) -0.0214(9) 0.186(6) Uani 1 1 d .
O2 O 0.7539(5) 1.0473(5) 0.1802(8) 0.163(5) Uani 1 1 d .
O3 O 0.7131(6) 0.9912(6) -0.0499(9) 0.187(6) Uani 1 1 d .
N1 N 0.8781(4) 0.9900(4) 0.1021(9) 0.107(4) Uani 1 1 d .
N2 N 0.8579(7) 0.9623(4) -0.0431(7) 0.127(5) Uani 1 1 d .
C1 C 0.7944(3) 0.7962(4) 0.1602(4) 0.057(2) Uani 1 1 d .
C2 C 0.7930(4) 0.8366(4) 0.1348(5) 0.059(2) Uani 1 1 d .
C3 C 0.7946(4) 0.8837(5) 0.1041(6) 0.078(3) Uani 1 1 d .
C4 C 0.7965(5) 0.9265(5) 0.0820(7) 0.093(4) Uani 1 1 d .
C5 C 0.8213(7) 1.0625(7) 0.0054(12) 0.142(6) Uani 1 1 d .
C6 C 0.7726(6) 1.0272(6) 0.1224(13) 0.138(6) Uani 1 1 d .
C7 C 0.7493(7) 0.9941(6) -0.0148(10) 0.128(5) Uani 1 1 d .
C8 C 0.8869(6) 1.0033(6) 0.1809(10) 0.125(5) Uani 1 1 d .
H8 H 0.8629 1.0183 0.2111 0.150 Uiso 1 1 calc R
C9 C 0.9311(8) 0.9936(8) 0.2105(10) 0.149(7) Uani 1 1 d .
H9 H 0.9360 1.0001 0.2636 0.179 Uiso 1 1 calc R
C10 C 0.9677(7) 0.9758(6) 0.1711(12) 0.143(7) Uani 1 1 d .
H10 H 0.9980 0.9728 0.1953 0.171 Uiso 1 1 calc R
C11 C 0.9620(4) 0.9614(4) 0.0937(4) 0.113(4) Uiso 1 1 d G
C12 C 0.9156(4) 0.9690(3) 0.0630(6) 0.106(4) Uani 1 1 d G
C13 C 0.9051(3) 0.9549(4) -0.0138(7) 0.107(4) Uani 1 1 d G
C14 C 0.9410(4) 0.9332(4) -0.0598(5) 0.131(5) Uiso 1 1 d G
C19 C 0.9874(3) 0.9256(4) -0.0291(4) 0.121(5) Uiso 1 1 d GD
C18 C 0.9979(3) 0.9397(4) 0.0477(5) 0.138(6) Uiso 1 1 d GD
C15 C 0.9290(9) 0.9217(7) -0.1347(15) 0.163(9) Uani 1 1 d .
H15 H 0.9539 0.9104 -0.1671 0.196 Uiso 1 1 calc R
C16 C 0.8862(12) 0.9251(8) -0.1648(12) 0.173(10) Uani 1 1 d .
H16 H 0.8793 0.9137 -0.2152 0.208 Uiso 1 1 calc R
C17 C 0.8476(8) 0.9486(7) -0.1135(16) 0.161(8) Uani 1 1 d .
H17 H 0.8162 0.9532 -0.1330 0.193 Uiso 1 1 calc R
C20 C 0.8275(4) 0.6373(3) 0.0443(4) 0.055(2) Uani 1 1 d .
H20A H 0.7997 0.6155 0.0482 0.066 Uiso 1 1 calc R
H20B H 0.8531 0.6204 0.0158 0.066 Uiso 1 1 calc R
C21 C 0.8466(4) 0.5919(4) 0.1934(5) 0.067(3) Uani 1 1 d .
C22 C 0.8484(5) 0.5484(4) 0.1516(7) 0.100(4) Uani 1 1 d .
H22 H 0.8499 0.5483 0.0969 0.120 Uiso 1 1 calc R
C23 C 0.8479(6) 0.5044(5) 0.1951(9) 0.117(5) Uani 1 1 d .
H23 H 0.8497 0.4749 0.1680 0.140 Uiso 1 1 calc R
C24 C 0.8452(5) 0.5035(5) 0.2728(9) 0.098(4) Uani 1 1 d .
H24 H 0.8452 0.4741 0.3002 0.118 Uiso 1 1 calc R
C25 C 0.8424(5) 0.5451(5) 0.3099(6) 0.093(4) Uani 1 1 d .
H25 H 0.8397 0.5445 0.3644 0.112 Uiso 1 1 calc R
C26 C 0.8432(4) 0.5902(4) 0.2728(5) 0.076(3) Uani 1 1 d .
H26 H 0.8413 0.6189 0.3021 0.091 Uiso 1 1 calc R
C27 C 0.9151(4) 0.6609(4) 0.1324(5) 0.064(3) Uani 1 1 d .
C28 C 0.9457(5) 0.6263(4) 0.0989(6) 0.084(3) Uani 1 1 d .
H28 H 0.9328 0.5970 0.0808 0.101 Uiso 1 1 calc R
C29 C 0.9958(5) 0.6351(6) 0.0920(8) 0.107(4) Uani 1 1 d .
H29 H 1.0159 0.6121 0.0682 0.129 Uiso 1 1 calc R
C30 C 1.0150(5) 0.6775(6) 0.1202(9) 0.107(4) Uani 1 1 d .
H30 H 1.0484 0.6832 0.1164 0.128 Uiso 1 1 calc R
C31 C 0.9852(6) 0.7118(5) 0.1544(11) 0.122(5) Uani 1 1 d .
H31 H 0.9987 0.7405 0.1738 0.147 Uiso 1 1 calc R
C32 C 0.9357(4) 0.7045(4) 0.1602(7) 0.085(3) Uani 1 1 d .
H32 H 0.9159 0.7284 0.1825 0.102 Uiso 1 1 calc R
C33 C 0.7892(4) 0.6643(4) -0.1056(5) 0.068(3) Uani 1 1 d .
C34 C 0.8160(4) 0.6258(4) -0.1398(5) 0.078(3) Uani 1 1 d .
H34 H 0.8445 0.6143 -0.1162 0.094 Uiso 1 1 calc R
C35 C 0.7990(6) 0.6052(5) -0.2098(6) 0.105(4) Uani 1 1 d .
H35 H 0.8158 0.5797 -0.2337 0.126 Uiso 1 1 calc R
C36 C 0.7562(6) 0.6235(6) -0.2432(7) 0.111(5) Uani 1 1 d .
H36 H 0.7447 0.6101 -0.2899 0.134 Uiso 1 1 calc R
C37 C 0.7307(5) 0.6611(5) -0.2085(7) 0.099(4) Uani 1 1 d .
H37 H 0.7018 0.6724 -0.2309 0.119 Uiso 1 1 calc R
C38 C 0.7480(4) 0.6815(4) -0.1412(5) 0.077(3) Uani 1 1 d .
H38 H 0.7314 0.7078 -0.1189 0.093 Uiso 1 1 calc R
C39 C 0.8662(4) 0.7225(4) -0.0321(5) 0.058(2) Uani 1 1 d .
C40 C 0.9081(5) 0.7011(5) -0.0557(6) 0.081(3) Uani 1 1 d .
H40 H 0.9074 0.6674 -0.0629 0.097 Uiso 1 1 calc R
C41 C 0.9506(5) 0.7238(6) -0.0697(8) 0.101(4) Uani 1 1 d .
H41 H 0.9778 0.7060 -0.0855 0.121 Uiso 1 1 calc R
C42 C 0.9537(6) 0.7722(8) -0.0608(8) 0.116(5) Uani 1 1 d .
H42 H 0.9826 0.7888 -0.0713 0.140 Uiso 1 1 calc R
C43 C 0.9128(7) 0.7965(6) -0.0356(8) 0.115(5) Uani 1 1 d .
H43 H 0.9142 0.8302 -0.0284 0.138 Uiso 1 1 calc R
C44 C 0.8686(5) 0.7717(5) -0.0205(6) 0.085(3) Uani 1 1 d .
H44 H 0.8414 0.7888 -0.0028 0.102 Uiso 1 1 calc R
P3 P 0.9592(4) 0.9540(5) -0.3830(6) 0.162(5) Uani 0.50 1 d P
F1 F 0.9705(12) 0.9122(12) -0.3183(18) 0.241(12) Uiso 0.50 1 d P
F2 F 0.9560(12) 0.9925(12) -0.3065(18) 0.242(13) Uiso 0.50 1 d P
F3 F 0.9130(10) 0.9398(9) -0.3633(14) 0.190(9) Uiso 0.50 1 d P
F4 F 0.9538(9) 0.9101(9) -0.4429(12) 0.167(7) Uiso 0.50 1 d P
F5 F 1.006(2) 0.962(2) -0.397(3) 0.39(3) Uiso 0.50 1 d P
F6 F 0.9447(14) 0.9954(14) -0.443(2) 0.270(15) Uiso 0.50 1 d P

loop_
_atom_site_aniso_label
_atom_site_aniso_U_11
_atom_site_aniso_U_22
_atom_site_aniso_U_33
_atom_site_aniso_U_23
_atom_site_aniso_U_13
_atom_site_aniso_U_12
Re1 0.1013(5) 0.0729(4) 0.1476(6) 0.0379(3) 0.0117(3) -0.0039(3)
Ag1 0.0691(5) 0.0595(5) 0.0478(4) 0.0007(3) 0.0025(3) 0.0077(4)
Ag2 0.0697(7) 0.0645(7) 0.0467(5) 0.000 0.000 0.0158(6)
Br1 0.0989(13) 0.1408(17) 0.343(3) 0.109(2) 0.0389(16) -0.0034(11)
Br2 0.207(2) 0.1128(15) 0.333(3) 0.0440(18) 0.161(2) 0.0234(15)
P1 0.0669(17) 0.0583(16) 0.0465(11) 0.0021(10) -0.0037(11) 0.0104(13)
P2 0.0679(17) 0.0588(16) 0.0430(11) -0.0016(10) -0.0020(10) 0.0124(13)
O1 0.160(12) 0.104(9) 0.293(16) 0.094(10) 0.033(11) 0.000(8)
O2 0.150(11) 0.152(11) 0.188(11) 0.011(9) 0.048(9) 0.018(9)
O3 0.148(12) 0.167(13) 0.245(16) 0.062(11) -0.057(11) 0.006(10)
N1 0.078(8) 0.071(7) 0.173(12) 0.034(7) 0.012(8) -0.014(6)
N2 0.208(16) 0.076(8) 0.097(8) 0.026(6) 0.008(9) -0.040(9)
C1 0.066(6) 0.073(7) 0.033(4) -0.007(4) 0.005(4) -0.004(5)
C2 0.066(7) 0.058(7) 0.054(5) 0.005(5) -0.004(4) -0.007(5)
C3 0.066(7) 0.082(9) 0.086(7) 0.001(6) 0.004(5) -0.010(6)
C4 0.092(9) 0.086(9) 0.100(8) 0.009(7) 0.005(7) -0.019(7)
C5 0.123(14) 0.115(14) 0.189(15) 0.051(13) 0.023(12) 0.015(11)
C6 0.094(11) 0.085(11) 0.23(2) 0.046(12) 0.043(12) -0.002(9)
C7 0.118(14) 0.109(12) 0.157(13) 0.047(10) 0.006(11) 0.003(11)
C8 0.098(12) 0.160(16) 0.116(11) 0.022(10) -0.006(9) -0.020(11)
C9 0.136(17) 0.19(2) 0.124(12) 0.012(12) 0.002(13) -0.046(15)
C10 0.094(12) 0.124(14) 0.211(18) 0.063(13) 0.018(12) -0.017(10)
C12 0.111(12) 0.072(9) 0.134(11) 0.036(8) 0.016(10) -0.018(8)
C13 0.108(12) 0.063(8) 0.150(13) 0.035(8) 0.021(11) 0.006(8)
C15 0.149(18) 0.101(13) 0.24(3) 0.058(15) 0.012(17) -0.021(14)
C16 0.27(3) 0.116(16) 0.130(14) 0.007(12) 0.07(2) -0.02(2)
C17 0.19(2) 0.092(13) 0.20(2) 0.064(14) -0.032(18) -0.027(13)
C20 0.064(6) 0.062(6) 0.040(4) -0.003(4) -0.003(4) 0.004(5)
C21 0.071(7) 0.060(7) 0.071(6) 0.003(5) -0.012(5) 0.012(5)
C22 0.156(13) 0.061(8) 0.084(7) 0.010(6) -0.021(7) 0.017(8)
C23 0.150(14) 0.067(9) 0.133(12) 0.015(8) -0.019(10) -0.017(9)
C24 0.101(10) 0.075(9) 0.119(10) 0.026(8) -0.009(8) 0.006(7)
C25 0.110(10) 0.108(11) 0.061(6) 0.020(7) 0.011(6) 0.016(8)
C26 0.104(9) 0.071(7) 0.052(5) 0.020(5) 0.000(5) 0.012(6)
C27 0.070(7) 0.063(7) 0.060(5) 0.008(5) -0.001(5) 0.016(6)
C28 0.078(9) 0.082(8) 0.092(7) -0.013(6) 0.004(6) 0.013(7)
C29 0.087(11) 0.114(12) 0.121(10) -0.011(9) 0.008(8) 0.034(9)
C30 0.073(9) 0.115(12) 0.132(11) 0.023(9) -0.005(8) -0.015(9)
C31 0.089(11) 0.081(10) 0.197(15) -0.012(10) 0.009(10) -0.011(8)
C32 0.063(8) 0.065(8) 0.126(9) -0.017(7) 0.001(6) 0.006(6)
C33 0.083(8) 0.072(7) 0.051(5) -0.006(5) 0.000(5) 0.001(6)
C34 0.109(9) 0.078(7) 0.047(5) -0.017(5) -0.003(5) 0.006(7)
C35 0.159(14) 0.100(10) 0.056(6) -0.012(6) -0.005(7) 0.010(9)
C36 0.137(13) 0.128(12) 0.069(7) -0.012(8) -0.018(8) -0.016(10)
C37 0.101(10) 0.115(11) 0.080(8) -0.012(7) -0.024(7) 0.014(8)
C38 0.092(9) 0.083(8) 0.057(6) -0.010(5) -0.010(6) 0.020(7)
C39 0.075(7) 0.048(6) 0.051(5) 0.004(4) 0.009(4) 0.013(5)
C40 0.093(10) 0.083(8) 0.068(6) 0.013(5) -0.003(6) 0.006(8)
C41 0.066(9) 0.108(12) 0.127(10) 0.031(9) 0.022(7) 0.013(8)
C42 0.076(10) 0.163(18) 0.109(10) 0.031(10) 0.008(8) -0.018(11)
C43 0.143(15) 0.089(10) 0.113(10) 0.015(8) -0.016(10) -0.027(11)
C44 0.090(9) 0.099(10) 0.066(6) 0.004(6) -0.005(6) -0.011(8)
P3 0.119(8) 0.222(12) 0.144(7) 0.018(8) -0.033(6) -0.082(8)

loop_
_atom_type_symbol
_atom_type_description
_atom_type_scat_dispersion_real
_atom_type_scat_dispersion_imag
_atom_type_scat_source
Re Re -1.0185 7.2310 'International Tables Vol C Tables 4.2.6.8 and 6.1.1.4'
Ag Ag -0.8971 1.1015 'International Tables Vol C Tables 4.2.6.8 and 6.1.1.4'
Br Br -0.2901 2.4595 'International Tables Vol C Tables 4.2.6.8 and 6.1.1.4'
P P 0.1023 0.0942 'International Tables Vol C Tables 4.2.6.8 and 6.1.1.4'
O O 0.0106 0.0060 'International Tables Vol C Tables 4.2.6.8 and 6.1.1.4'
N N 0.0061 0.0033 'International Tables Vol C Tables 4.2.6.8 and 6.1.1.4'
C C 0.0033 0.0016 'International Tables Vol C Tables 4.2.6.8 and 6.1.1.4'
F F 0.0171 0.0103 'International Tables Vol C Tables 4.2.6.8 and 6.1.1.4'
H H 0.0000 0.0000 'International Tables Vol C Tables 4.2.6.8 and 6.1.1.4'

loop_
_geom_angle_atom_site_label_1
_geom_angle_atom_site_label_2
_geom_angle_atom_site_label_3
_geom_angle
_geom_angle_site_symmetry_1
_geom_angle_site_symmetry_3
C7 Re1 C6 87.5(8) . .
C7 Re1 C5 92.6(7) . .
C6 Re1 C5 85.6(7) . .
C7 Re1 C4 90.2(6) . .
C6 Re1 C4 95.2(6) . .
C5 Re1 C4 177.1(7) . .
C7 Re1 N1 172.0(6) . .
C6 Re1 N1 98.2(7) . .
C5 Re1 N1 93.5(6) . .
C4 Re1 N1 83.7(4) . .
C7 Re1 N2 100.6(7) . .
C6 Re1 N2 171.9(8) . .
C5 Re1 N2 94.2(6) . .
C4 Re1 N2 84.7(4) . .
N1 Re1 N2 73.7(6) . .
C1 Ag1 P1 134.6(2) . .
C1 Ag1 C1 116.0(3) . 7_576
P1 Ag1 C1 106.9(2) . 7_576
C1 Ag1 Ag1 107.0(2) . 7_576
P1 Ag1 Ag1 113.41(7) . 7_576
C1 Ag1 Ag1 45.4(3) 7_576 7_576
C1 Ag1 Ag1 53.46(19) . 8_756
P1 Ag1 Ag1 162.42(7) . 8_756
C1 Ag1 Ag1 62.5(2) 7_576 8_756
Ag1 Ag1 Ag1 70.29(2) 7_576 8_756
C1 Ag1 Ag2 55.5(2) . .
P1 Ag1 Ag2 97.91(6) . .
C1 Ag1 Ag2 142.0(3) 7_576 .
Ag1 Ag1 Ag2 98.47(3) 7_576 .
Ag1 Ag1 Ag2 98.47(3) 8_756 .
P2 Ag2 P2 128.92(10) 2_665 .
P2 Ag2 C1 108.1(2) 2_665 .
P2 Ag2 C1 108.4(2) . .
P2 Ag2 C1 108.4(2) 2_665 2_665
P2 Ag2 C1 108.1(2) . 2_665
C1 Ag2 C1 87.1(4) . 2_665
P2 Ag2 Ag1 82.01(5) 2_665 2_665
P2 Ag2 Ag1 147.83(6) . 2_665
C1 Ag2 Ag1 61.3(2) . 2_665
C1 Ag2 Ag1 44.8(2) 2_665 2_665
P2 Ag2 Ag1 147.83(6) 2_665 .
P2 Ag2 Ag1 82.01(5) . .
C1 Ag2 Ag1 44.8(2) . .
C1 Ag2 Ag1 61.3(2) 2_665 .
Ag1 Ag2 Ag1 69.74(3) 2_665 .
C27 P1 C20 104.7(4) . .
C27 P1 C21 102.4(5) . .
C20 P1 C21 102.6(4) . .
C27 P1 Ag1 114.1(3) . .
C20 P1 Ag1 111.1(3) . .
C21 P1 Ag1 120.3(3) . .
C39 P2 C33 106.7(4) . .
C39 P2 C20 103.7(4) . .
C33 P2 C20 100.6(4) . .
C39 P2 Ag2 110.9(3) . .
C33 P2 Ag2 116.1(4) . .
C20 P2 Ag2 117.5(3) . .
C12 N1 C8 116.6(12) . .
C12 N1 Re1 118.2(10) . .
C8 N1 Re1 125.1(11) . .
C17 N2 C13 119.5(17) . .
C17 N2 Re1 126.4(18) . .
C13 N2 Re1 114.1(9) . .
C2 C1 Ag1 172.1(8) . .
C2 C1 Ag1 104.0(7) . 8_756
Ag1 C1 Ag1 81.1(3) . 8_756
C2 C1 Ag2 100.5(6) . .
Ag1 C1 Ag2 79.7(3) . .
Ag1 C1 Ag2 133.1(4) 8_756 .
C1 C2 C3 176.1(11) . .
C4 C3 C2 175.6(12) . .
C3 C4 Re1 173.7(11) . .
O1 C5 Re1 174.5(19) . .
O2 C6 Re1 173.5(17) . .
O3 C7 Re1 178.6(18) . .
C9 C8 N1 117.5(17) . .
C10 C9 C8 125.3(19) . .
C9 C10 C11 120.6(17) . .
C10 C11 C12 114.7(11) . .
C10 C11 C18 125.3(11) . .
C12 C11 C18 120.0 . .
N1 C12 C13 115.0(10) . .
N1 C12 C11 125.0(10) . .
C13 C12 C11 120.0 . .
C12 C13 C14 120.0 . .
C12 C13 N2 119.0(9) . .
C14 C13 N2 121.0(9) . .
C15 C14 C19 122.8(13) . .
C15 C14 C13 117.2(13) . .
C19 C14 C13 120.0 . .
C14 C19 C18 120.0 . .
C14 C19 Br2 119.0(5) . .
C18 C19 Br2 121.0(5) . .
C19 C18 C11 120.0 . .
C19 C18 Br1 120.1(5) . .
C11 C18 Br1 119.9(5) . .
C16 C15 C14 126(2) . .
C15 C16 C17 116(2) . .
N2 C17 C16 120(2) . .
P1 C20 P2 113.0(5) . .
C26 C21 C22 119.0(10) . .
C26 C21 P1 119.3(8) . .
C22 C21 P1 121.7(7) . .
C21 C22 C23 117.6(11) . .
C24 C23 C22 122.5(14) . .
C25 C24 C23 117.9(13) . .
C24 C25 C26 124.0(10) . .
C21 C26 C25 118.9(11) . .
C28 C27 C32 118.4(10) . .
C28 C27 P1 122.9(9) . .
C32 C27 P1 118.6(8) . .
C27 C28 C29 120.6(12) . .
C30 C29 C28 119.9(13) . .
C29 C30 C31 120.1(13) . .
C32 C31 C30 121.2(13) . .
C31 C32 C27 119.8(11) . .
C38 C33 C34 120.4(9) . .
C38 C33 P2 118.8(8) . .
C34 C33 P2 120.8(8) . .
C35 C34 C33 118.6(11) . .
C36 C35 C34 118.8(12) . .
C37 C36 C35 121.5(11) . .
C38 C37 C36 119.4(12) . .
C37 C38 C33 121.3(11) . .
C40 C39 C44 115.6(11) . .
C40 C39 P2 126.5(9) . .
C44 C39 P2 117.8(8) . .
C41 C40 C39 126.0(13) . .
C42 C41 C40 119.7(14) . .
C41 C42 C43 117.7(14) . .
C42 C43 C44 121.5(15) . .
C39 C44 C43 119.4(13) . .
F5 P3 F3 172(3) . .
F5 P3 F6 90(3) . .
F3 P3 F6 97.3(19) . .
F5 P3 F4 96(3) . .
F3 P3 F4 81.7(14) . .
F6 P3 F4 96.2(15) . .
F5 P3 F1 94(3) . .
F3 P3 F1 79.0(16) . .
F6 P3 F1 176(2) . .
F4 P3 F1 85.3(15) . .
F5 P3 F2 95(3) . .
F3 P3 F2 86.6(17) . .
F6 P3 F2 91.9(19) . .
F4 P3 F2 166.5(16) . .
F1 P3 F2 85.9(15) . .

loop_
_geom_bond_atom_site_label_1
_geom_bond_atom_site_label_2
_geom_bond_distance
_geom_bond_site_symmetry_2
Re1 C7 1.86(2) .
Re1 C6 1.87(2) .
Re1 C5 1.930(18) .
Re1 C4 2.074(14) .
Re1 N1 2.196(12) .
Re1 N2 2.203(15) .
Ag1 C1 2.178(11) .
Ag1 P1 2.423(3) .
Ag1 C1 2.456(7) 7_576
Ag1 Ag1 3.0206(11) 7_576
Ag1 Ag1 3.0206(11) 8_756
Ag1 Ag2 3.0415(10) .
Ag2 P2 2.506(2) 2_665
Ag2 P2 2.506(2) .
Ag2 C1 2.549(8) .
Ag2 C1 2.549(8) 2_665
Ag2 Ag1 3.0415(10) 2_665
Br1 C18 1.852(8) .
Br2 C19 1.880(8) .
P1 C27 1.825(11) .
P1 C20 1.837(7) .
P1 C21 1.840(10) .
P2 C39 1.794(11) .
P2 C33 1.848(9) .
P2 C20 1.858(9) .
O1 C5 1.171(17) .
O2 C6 1.24(2) .
O3 C7 1.160(19) .
N1 C12 1.350(13) .
N1 C8 1.407(18) .
N2 C17 1.28(2) .
N2 C13 1.398(18) .
C1 C2 1.188(13) .
C1 Ag1 2.456(7) 8_756
C2 C3 1.390(16) .
C3 C4 1.232(16) .
C8 C9 1.34(2) .
C9 C10 1.30(2) .
C10 C11 1.38(2) .
C11 C12 1.3900 .
C11 C18 1.3900 .
C12 C13 1.3900 .
C13 C14 1.3900 .
C14 C15 1.35(3) .
C14 C19 1.3900 .
C19 C18 1.3900 .
C15 C16 1.28(3) .
C16 C17 1.51(3) .
C21 C26 1.352(13) .
C21 C22 1.387(15) .
C22 C23 1.414(16) .
C23 C24 1.323(17) .
C24 C25 1.304(17) .
C25 C26 1.386(16) .
C27 C28 1.387(14) .
C27 C32 1.402(14) .
C28 C29 1.396(17) .
C29 C30 1.360(18) .
C30 C31 1.37(2) .
C31 C32 1.372(17) .
C33 C38 1.365(14) .
C33 C34 1.412(14) .
C34 C35 1.396(14) .
C35 C36 1.395(19) .
C36 C37 1.377(18) .
C37 C38 1.358(15) .
C39 C40 1.350(15) .
C39 C44 1.363(15) .
C40 C41 1.341(17) .
C41 C42 1.34(2) .
C42 C43 1.37(2) .
C43 C44 1.410(19) .
P3 F5 1.31(6) .
P3 F3 1.37(3) .
P3 F6 1.58(4) .
P3 F4 1.58(2) .
P3 F1 1.62(3) .
P3 F2 1.68(3) .
